data_2233685
loop_
_publ_author_name
'El-Brollosy, Nasser R.'
'El-Emam, Ali A.'
'Al-Deeb, Omar A.'
'Ng, Seik Weng'

_publ_section_title
;
 1-[(Cyclopropylmethoxy)methyl]-6-(3,4-dimethoxybenzyl)-5-ethyl-1,2,3,4-tetrahydropyrimidine-2,4-dione
 ethanol hemisolvate
;
_journal_coeditor_code XU5424
_journal_issue 2
_journal_name_full 'Acta Crystallographica Section E'
_journal_page_first o349
_journal_page_last o350
_journal_paper_doi 10.1107/S1600536811055693
_journal_volume 68
_journal_year 2012
_chemical_formula_iupac 'C20 H26 N2 O5, 0.5C2 H6 O'
_chemical_formula_moiety 'C20 H26 N2 O5, 0.5(C2 H6 O)'
_chemical_formula_sum 'C21 H29 N2 O5.5'
_chemical_formula_weight 397.46
_chemical_name_systematic
;
1-[(Cyclopropylmethoxy)methyl]-6-(3,4-dimethoxybenzyl)-5-ethyl-1,2,3,4-
tetrahydropyrimidine-2,4-dione ethanol hemisolvate
;
_space_group_IT_number 14
_symmetry_cell_setting monoclinic
_symmetry_space_group_name_Hall '-P 2yn'
_symmetry_space_group_name_H-M 'P 1 21/n 1'
_atom_sites_solution_hydrogens geom
_atom_sites_solution_primary direct
_atom_sites_solution_secondary difmap
_audit_creation_method SHELXL-97
_cell_angle_alpha 90.00
_cell_angle_beta 91.580(3)
_cell_angle_gamma 90.00
_cell_formula_units_Z 8
_cell_length_a 14.0251(5)
_cell_length_b 9.4285(3)
_cell_length_c 30.8606(12)
_cell_measurement_reflns_used 8025
_cell_measurement_temperature 100(2)
_cell_measurement_theta_max 27.5019
_cell_measurement_theta_min 2.4189
_cell_volume 4079.3(3)
_computing_cell_refinement 'CrysAlis PRO (Agilent, 2010)'
_computing_data_collection 'CrysAlis PRO (Agilent, 2010)'
_computing_data_reduction 'CrysAlis PRO (Agilent, 2010)'
_computing_molecular_graphics 'X-SEED (Barbour, 2001)'
_computing_publication_material 'publCIF (Westrip, 2010)'
_computing_structure_refinement 'SHELXL97 (Sheldrick, 2008)'
_computing_structure_solution 'SHELXS97 (Sheldrick, 2008)'
_diffrn_ambient_temperature 100(2)
_diffrn_detector_area_resol_mean 10.4041
_diffrn_measured_fraction_theta_full 1.000
_diffrn_measured_fraction_theta_max 1.000
_diffrn_measurement_device_type 'Agilent SuperNova Dual diffractometer with an Atlas detector'
_diffrn_measurement_method '\w scan'
_diffrn_radiation_monochromator Mirror
_diffrn_radiation_source 'SuperNova (Mo) X-ray Source'
_diffrn_radiation_type MoK\a
_diffrn_radiation_wavelength 0.71073
_diffrn_reflns_av_R_equivalents 0.0522
_diffrn_reflns_av_sigmaI/netI 0.0509
_diffrn_reflns_limit_h_max 18
_diffrn_reflns_limit_h_min -18
_diffrn_reflns_limit_k_max 12
_diffrn_reflns_limit_k_min -12
_diffrn_reflns_limit_l_max 40
_diffrn_reflns_limit_l_min -39
_diffrn_reflns_number 41334
_diffrn_reflns_theta_full 27.56
_diffrn_reflns_theta_max 27.56
_diffrn_reflns_theta_min 2.42
_diffrn_standards_decay_% 0
_diffrn_standards_interval_count 0
_diffrn_standards_interval_time 0
_diffrn_standards_number 0
_exptl_absorpt_coefficient_mu 0.094
_exptl_absorpt_correction_T_max 0.9953
_exptl_absorpt_correction_T_min 0.9724
_exptl_absorpt_correction_type multi-scan
_exptl_absorpt_process_details '(CrysAlis PRO; Agilent, 2010)'
_exptl_crystal_colour colorless
_exptl_crystal_density_diffrn 1.294
_exptl_crystal_density_method 'not measured'
_exptl_crystal_description prism
_exptl_crystal_F_000 1704
_exptl_crystal_size_max 0.30
_exptl_crystal_size_mid 0.20
_exptl_crystal_size_min 0.05
_refine_diff_density_max 0.611
_refine_diff_density_min -0.313
_refine_ls_extinction_method none
_refine_ls_goodness_of_fit_ref 1.025
_refine_ls_hydrogen_treatment mixed
_refine_ls_matrix_type full
_refine_ls_number_parameters 526
_refine_ls_number_reflns 9419
_refine_ls_number_restraints 3
_refine_ls_restrained_S_all 1.024
_refine_ls_R_factor_all 0.0892
_refine_ls_R_factor_gt 0.0563
_refine_ls_shift/su_max 0.001
_refine_ls_shift/su_mean 0.000
_refine_ls_structure_factor_coef Fsqd
_refine_ls_weighting_details 'calc w=1/[\s^2^(Fo^2^)+(0.0740P)^2^+1.8464P] where P=(Fo^2^+2Fc^2^)/3'
_refine_ls_weighting_scheme calc
_refine_ls_wR_factor_gt 0.1416
_refine_ls_wR_factor_ref 0.1656
_reflns_number_gt 6406
_reflns_number_total 9419
_reflns_threshold_expression I>2\s(I)
_cod_data_source_file xu5424.cif
_cod_data_source_block I
_cod_original_sg_symbol_H-M 'P 21/n'
_cod_database_code 2233685
_cod_database_fobs_code 2233685

loop_
_symmetry_equiv_pos_as_xyz
'x, y, z'
'-x+1/2, y+1/2, -z+1/2'
'-x, -y, -z'
'x-1/2, -y-1/2, z-1/2'

loop_
_atom_site_type_symbol
_atom_site_label
_atom_site_fract_x
_atom_site_fract_y
_atom_site_fract_z
_atom_site_U_iso_or_equiv
_atom_site_adp_type
_atom_site_calc_flag
_atom_site_refinement_flags
_atom_site_occupancy
_atom_site_symmetry_multiplicity
O O1 0.98988(10) 0.46926(14) 0.55571(4) 0.0200(3) Uani d . 1 1
O O2 1.09507(10) 0.16211(15) 0.45487(4) 0.0235(3) Uani d . 1 1
O O3 1.30215(10) -0.02588(16) 0.74125(4) 0.0257(3) Uani d . 1 1
O O4 1.43731(10) 0.12427(16) 0.70964(4) 0.0254(3) Uani d . 1 1
O O5 0.93339(9) 0.20943(14) 0.63656(4) 0.0213(3) Uani d . 1 1
O O6 0.48783(9) 0.96225(13) 0.55457(4) 0.0191(3) Uani d . 1 1
O O7 0.59262(10) 0.66818(14) 0.45009(4) 0.0231(3) Uani d . 1 1
O O8 0.78053(10) 0.54250(16) 0.74248(4) 0.0240(3) Uani d . 1 1
O O9 0.91765(10) 0.68595(16) 0.71014(5) 0.0259(3) Uani d . 1 1
O O10 0.43936(9) 0.69818(14) 0.63514(4) 0.0200(3) Uani d . 1 1
O O11 0.47459(11) 0.57361(17) 0.72096(5) 0.0309(4) Uani d D 1 1
H H11 0.463(2) 0.608(3) 0.6959(5) 0.074(11) Uiso d D 1 1
N N1 1.04366(11) 0.31279(16) 0.50634(5) 0.0165(3) Uani d D 1 1
H H1 1.0329(17) 0.378(2) 0.4864(6) 0.038(7) Uiso d D 1 1
N N2 1.04156(11) 0.25128(16) 0.57939(5) 0.0154(3) Uani d . 1 1
N N3 0.54195(11) 0.81224(16) 0.50323(5) 0.0154(3) Uani d D 1 1
H H3 0.5312(17) 0.8795(19) 0.4838(6) 0.034(7) Uiso d D 1 1
N N4 0.54112(11) 0.74223(16) 0.57559(5) 0.0141(3) Uani d . 1 1
C C1 1.02324(12) 0.35184(19) 0.54753(6) 0.0154(4) Uani d . 1 1
C C2 1.08106(13) 0.1838(2) 0.49329(6) 0.0173(4) Uani d . 1 1
C C3 1.10081(12) 0.08265(19) 0.52809(6) 0.0163(4) Uani d . 1 1
C C4 1.08091(12) 0.11816(19) 0.56934(6) 0.0152(4) Uani d . 1 1
C C5 1.14720(13) -0.0542(2) 0.51478(7) 0.0195(4) Uani d . 1 1
H H5A 1.1235 -0.0805 0.4854 0.023 Uiso calc R 1 1
H H5B 1.1286 -0.1305 0.5349 0.023 Uiso calc R 1 1
C C6 1.25569(14) -0.0433(2) 0.51483(7) 0.0263(5) Uani d . 1 1
H H6A 1.2826 -0.1334 0.5051 0.039 Uiso calc R 1 1
H H6B 1.2798 -0.0223 0.5442 0.039 Uiso calc R 1 1
H H6C 1.2744 0.0328 0.4952 0.039 Uiso calc R 1 1
C C7 1.10005(13) 0.0217(2) 0.60769(6) 0.0168(4) Uani d . 1 1
H H7A 1.1054 -0.0771 0.5971 0.020 Uiso calc R 1 1
H H7B 1.0449 0.0260 0.6270 0.020 Uiso calc R 1 1
C C8 1.19039(13) 0.05911(19) 0.63389(6) 0.0158(4) Uani d . 1 1
C C9 1.20206(13) 0.0029(2) 0.67599(6) 0.0170(4) Uani d . 1 1
H H9 1.1522 -0.0518 0.6878 0.020 Uiso calc R 1 1
C C10 1.28463(13) 0.0257(2) 0.70032(6) 0.0172(4) Uani d . 1 1
C C11 1.35853(13) 0.1076(2) 0.68285(6) 0.0175(4) Uani d . 1 1
C C12 1.34717(13) 0.1648(2) 0.64198(6) 0.0178(4) Uani d . 1 1
H H12 1.3965 0.2210 0.6303 0.021 Uiso calc R 1 1
C C13 1.26320(13) 0.14051(19) 0.61763(6) 0.0171(4) Uani d . 1 1
H H13 1.2561 0.1805 0.5895 0.021 Uiso calc R 1 1
C C14 1.23215(15) -0.1186(2) 0.75862(7) 0.0255(5) Uani d . 1 1
H H14A 1.2532 -0.1499 0.7876 0.038 Uiso calc R 1 1
H H14B 1.2240 -0.2014 0.7397 0.038 Uiso calc R 1 1
H H14C 1.1713 -0.0682 0.7605 0.038 Uiso calc R 1 1
C C15 1.51657(15) 0.1951(3) 0.69177(7) 0.0372(6) Uani d . 1 1
H H15A 1.5682 0.2020 0.7137 0.056 Uiso calc R 1 1
H H15B 1.4974 0.2905 0.6825 0.056 Uiso calc R 1 1
H H15C 1.5389 0.1416 0.6668 0.056 Uiso calc R 1 1
C C16 1.01394(14) 0.2859(2) 0.62390(6) 0.0188(4) Uani d . 1 1
H H16A 1.0680 0.2646 0.6442 0.023 Uiso calc R 1 1
H H16B 1.0003 0.3887 0.6258 0.023 Uiso calc R 1 1
C C17 0.84671(14) 0.2553(2) 0.61450(7) 0.0217(4) Uani d . 1 1
H H17A 0.8526 0.2426 0.5828 0.026 Uiso calc R 1 1
H H17B 0.8358 0.3572 0.6203 0.026 Uiso calc R 1 1
C C18 0.76466(15) 0.1707(2) 0.62998(7) 0.0222(4) Uani d . 1 1
H H18 0.7453 0.1883 0.6605 0.027 Uiso calc R 1 1
C C19 0.75133(16) 0.0224(2) 0.61315(7) 0.0266(5) Uani d . 1 1
H H19A 0.7254 -0.0494 0.6331 0.032 Uiso calc R 1 1
H H19B 0.7987 -0.0143 0.5927 0.032 Uiso calc R 1 1
C C20 0.68546(15) 0.1388(2) 0.59745(7) 0.0263(5) Uani d . 1 1
H H20A 0.6193 0.1385 0.6078 0.032 Uiso calc R 1 1
H H20B 0.6925 0.1736 0.5674 0.032 Uiso calc R 1 1
C C21 0.52168(13) 0.84630(19) 0.54485(6) 0.0152(4) Uani d . 1 1
C C22 0.57962(13) 0.68532(19) 0.48875(6) 0.0158(4) Uani d . 1 1
C C23 0.60088(12) 0.58061(19) 0.52249(6) 0.0150(4) Uani d . 1 1
C C24 0.58203(12) 0.61172(19) 0.56415(6) 0.0141(4) Uani d . 1 1
C C25 0.64704(13) 0.44552(19) 0.50735(6) 0.0179(4) Uani d . 1 1
H H25A 0.6224 0.4227 0.4778 0.021 Uiso calc R 1 1
H H25B 0.6291 0.3668 0.5267 0.021 Uiso calc R 1 1
C C26 0.75574(14) 0.4565(2) 0.50682(7) 0.0260(5) Uani d . 1 1
H H26A 0.7823 0.3667 0.4967 0.039 Uiso calc R 1 1
H H26B 0.7806 0.4767 0.5362 0.039 Uiso calc R 1 1
H H26C 0.7739 0.5332 0.4873 0.039 Uiso calc R 1 1
C C27 0.60529(13) 0.51366(19) 0.60141(6) 0.0155(4) Uani d . 1 1
H H27A 0.6180 0.4177 0.5899 0.019 Uiso calc R 1 1
H H27B 0.5492 0.5071 0.6201 0.019 Uiso calc R 1 1
C C28 0.69145(13) 0.56243(19) 0.62879(6) 0.0152(4) Uani d . 1 1
C C29 0.69588(13) 0.52546(19) 0.67285(6) 0.0160(4) Uani d . 1 1
H H29 0.6460 0.4709 0.6848 0.019 Uiso calc R 1 1
C C30 0.77194(13) 0.5677(2) 0.69894(6) 0.0177(4) Uani d . 1 1
C C31 0.84680(13) 0.6468(2) 0.68105(6) 0.0179(4) Uani d . 1 1
C C32 0.84309(13) 0.6817(2) 0.63778(6) 0.0175(4) Uani d . 1 1
H H32 0.8937 0.7339 0.6256 0.021 Uiso calc R 1 1
C C33 0.76497(13) 0.64037(19) 0.61165(6) 0.0162(4) Uani d . 1 1
H H33 0.7623 0.6660 0.5819 0.019 Uiso calc R 1 1
C C34 0.71250(15) 0.4468(2) 0.75976(7) 0.0275(5) Uani d . 1 1
H H34A 0.7254 0.4345 0.7909 0.041 Uiso calc R 1 1
H H34B 0.7172 0.3548 0.7452 0.041 Uiso calc R 1 1
H H34C 0.6481 0.4852 0.7551 0.041 Uiso calc R 1 1
C C35 0.98999(16) 0.7776(3) 0.69457(8) 0.0404(6) Uani d . 1 1
H H35A 1.0358 0.7992 0.7182 0.061 Uiso calc R 1 1
H H35B 0.9608 0.8658 0.6839 0.061 Uiso calc R 1 1
H H35C 1.0230 0.7308 0.6709 0.061 Uiso calc R 1 1
C C36 0.51807(13) 0.7754(2) 0.62070(6) 0.0171(4) Uani d . 1 1
H H36A 0.5742 0.7541 0.6397 0.021 Uiso calc R 1 1
H H36B 0.5044 0.8780 0.6231 0.021 Uiso calc R 1 1
C C37 0.34872(13) 0.7456(2) 0.61695(7) 0.0207(4) Uani d . 1 1
H H37A 0.3474 0.7335 0.5851 0.025 Uiso calc R 1 1
H H37B 0.3392 0.8473 0.6235 0.025 Uiso calc R 1 1
C C38 0.27141(15) 0.6592(2) 0.63636(7) 0.0271(5) Uani d . 1 1
H H38 0.2615 0.6731 0.6680 0.033 Uiso calc R 1 1
C C39 0.25401(17) 0.5130(2) 0.61916(8) 0.0305(5) Uani d . 1 1
H H39A 0.2353 0.4388 0.6400 0.037 Uiso calc R 1 1
H H39B 0.2945 0.4794 0.5955 0.037 Uiso calc R 1 1
C C40 0.18343(15) 0.6284(2) 0.60890(8) 0.0301(5) Uani d . 1 1
H H40A 0.1214 0.6254 0.6235 0.036 Uiso calc R 1 1
H H40B 0.1807 0.6662 0.5789 0.036 Uiso calc R 1 1
C C41 0.47636(18) 0.6798(3) 0.75372(8) 0.0349(6) Uani d . 1 1
H H41A 0.4939 0.6350 0.7818 0.042 Uiso calc R 1 1
H H41B 0.4114 0.7196 0.7561 0.042 Uiso calc R 1 1
C C42 0.5443(2) 0.7984(3) 0.74559(9) 0.0462(7) Uani d . 1 1
H H42A 0.5424 0.8666 0.7695 0.069 Uiso calc R 1 1
H H42B 0.5261 0.8460 0.7184 0.069 Uiso calc R 1 1
H H42C 0.6091 0.7604 0.7435 0.069 Uiso calc R 1 1

loop_
_atom_site_aniso_label
_atom_site_aniso_U_11
_atom_site_aniso_U_22
_atom_site_aniso_U_33
_atom_site_aniso_U_12
_atom_site_aniso_U_13
_atom_site_aniso_U_23
O1 0.0258(7) 0.0163(7) 0.0181(7) 0.0056(6) 0.0030(6) 0.0036(5)
O2 0.0315(8) 0.0231(7) 0.0162(7) 0.0040(6) 0.0058(6) 0.0007(6)
O3 0.0240(7) 0.0370(9) 0.0161(8) -0.0072(7) -0.0018(6) 0.0090(6)
O4 0.0208(7) 0.0395(9) 0.0158(7) -0.0102(7) -0.0029(6) 0.0024(6)
O5 0.0218(7) 0.0232(7) 0.0190(7) 0.0047(6) 0.0040(6) 0.0066(6)
O6 0.0240(7) 0.0152(7) 0.0182(7) 0.0048(6) 0.0023(6) 0.0021(5)
O7 0.0328(8) 0.0225(7) 0.0142(7) 0.0042(6) 0.0051(6) 0.0021(6)
O8 0.0258(7) 0.0345(8) 0.0117(7) -0.0098(7) -0.0018(6) 0.0041(6)
O9 0.0201(7) 0.0390(9) 0.0184(8) -0.0111(7) -0.0027(6) 0.0011(6)
O10 0.0223(7) 0.0224(7) 0.0153(7) 0.0020(6) 0.0017(6) 0.0044(6)
O11 0.0334(9) 0.0315(8) 0.0278(9) -0.0019(7) 0.0007(7) 0.0037(7)
N1 0.0193(8) 0.0158(8) 0.0145(8) 0.0024(7) 0.0008(6) 0.0045(6)
N2 0.0164(7) 0.0150(8) 0.0148(8) 0.0020(6) -0.0001(6) 0.0030(6)
N3 0.0194(8) 0.0138(8) 0.0130(8) 0.0009(7) 0.0007(6) 0.0037(6)
N4 0.0175(7) 0.0130(7) 0.0118(8) 0.0013(6) 0.0002(6) 0.0011(6)
C1 0.0126(8) 0.0157(9) 0.0179(10) -0.0012(7) -0.0001(7) 0.0035(7)
C2 0.0143(9) 0.0170(9) 0.0205(10) -0.0005(8) 0.0011(8) 0.0009(8)
C3 0.0119(8) 0.0148(9) 0.0223(10) 0.0007(7) 0.0008(7) 0.0033(7)
C4 0.0117(8) 0.0125(8) 0.0213(10) -0.0017(7) -0.0020(7) 0.0039(7)
C5 0.0210(9) 0.0177(9) 0.0197(10) 0.0015(8) 0.0009(8) 0.0014(8)
C6 0.0207(10) 0.0272(11) 0.0308(12) 0.0071(9) -0.0015(9) -0.0090(9)
C7 0.0174(9) 0.0156(9) 0.0172(10) -0.0016(8) -0.0018(8) 0.0046(7)
C8 0.0164(9) 0.0126(8) 0.0184(10) 0.0027(7) 0.0009(7) -0.0004(7)
C9 0.0163(9) 0.0153(9) 0.0195(10) 0.0002(8) 0.0031(8) 0.0016(7)
C10 0.0197(9) 0.0204(9) 0.0116(9) 0.0016(8) 0.0036(7) 0.0009(7)
C11 0.0171(9) 0.0209(9) 0.0145(10) -0.0007(8) 0.0004(7) -0.0026(8)
C12 0.0191(9) 0.0166(9) 0.0178(10) -0.0030(8) 0.0037(8) -0.0002(7)
C13 0.0210(9) 0.0151(9) 0.0153(10) 0.0012(8) -0.0008(8) 0.0016(7)
C14 0.0265(11) 0.0323(11) 0.0178(11) -0.0043(9) 0.0018(8) 0.0073(9)
C15 0.0244(11) 0.0660(17) 0.0210(12) -0.0180(12) -0.0012(9) 0.0042(11)
C16 0.0236(10) 0.0167(9) 0.0162(10) 0.0007(8) 0.0014(8) 0.0023(7)
C17 0.0228(10) 0.0194(9) 0.0229(11) 0.0067(8) 0.0048(8) 0.0044(8)
C18 0.0268(10) 0.0213(10) 0.0189(11) 0.0027(9) 0.0076(8) 0.0001(8)
C19 0.0357(12) 0.0199(10) 0.0244(12) 0.0022(9) 0.0040(9) 0.0013(9)
C20 0.0282(11) 0.0248(11) 0.0262(12) 0.0044(9) 0.0039(9) -0.0001(9)
C21 0.0140(8) 0.0157(9) 0.0159(10) -0.0008(7) -0.0010(7) 0.0022(7)
C22 0.0141(8) 0.0161(9) 0.0172(10) -0.0014(7) 0.0012(7) -0.0005(7)
C23 0.0134(9) 0.0134(8) 0.0182(10) 0.0001(7) -0.0008(7) 0.0003(7)
C24 0.0129(8) 0.0127(8) 0.0166(10) -0.0009(7) -0.0019(7) 0.0010(7)
C25 0.0199(9) 0.0157(9) 0.0181(10) 0.0016(8) 0.0003(8) -0.0015(7)
C26 0.0200(10) 0.0275(11) 0.0306(12) 0.0050(9) -0.0001(9) -0.0068(9)
C27 0.0182(9) 0.0142(8) 0.0141(10) 0.0010(7) -0.0020(7) 0.0022(7)
C28 0.0154(9) 0.0128(8) 0.0171(10) 0.0026(7) -0.0017(7) -0.0001(7)
C29 0.0180(9) 0.0157(9) 0.0146(10) 0.0009(8) 0.0016(7) 0.0008(7)
C30 0.0193(9) 0.0209(9) 0.0128(9) 0.0010(8) 0.0006(7) 0.0014(7)
C31 0.0164(9) 0.0214(9) 0.0158(10) -0.0015(8) -0.0008(7) -0.0024(8)
C32 0.0162(9) 0.0162(9) 0.0201(10) -0.0019(8) 0.0035(8) 0.0005(7)
C33 0.0205(9) 0.0150(9) 0.0130(9) 0.0022(8) 0.0011(7) 0.0015(7)
C34 0.0292(11) 0.0380(12) 0.0154(11) -0.0099(10) 0.0021(9) 0.0078(9)
C35 0.0280(12) 0.0652(17) 0.0282(13) -0.0248(12) 0.0025(10) -0.0014(12)
C36 0.0212(9) 0.0167(9) 0.0135(10) 0.0019(8) 0.0000(8) 0.0000(7)
C37 0.0199(9) 0.0206(10) 0.0218(11) 0.0043(8) 0.0023(8) 0.0008(8)
C38 0.0323(12) 0.0257(11) 0.0238(12) 0.0009(9) 0.0084(9) -0.0031(9)
C39 0.0375(12) 0.0214(10) 0.0330(13) 0.0021(10) 0.0073(10) -0.0011(9)
C40 0.0248(11) 0.0244(11) 0.0412(14) 0.0006(9) 0.0059(10) -0.0044(10)
C41 0.0371(12) 0.0376(13) 0.0304(13) -0.0013(11) 0.0062(10) -0.0019(10)
C42 0.0560(17) 0.0367(14) 0.0461(17) -0.0072(13) 0.0057(13) -0.0022(12)

loop_
_atom_type_symbol
_atom_type_description
_atom_type_scat_dispersion_real
_atom_type_scat_dispersion_imag
_atom_type_scat_source
C C 0.0033 0.0016 'International Tables Vol C Tables 4.2.6.8 and 6.1.1.4'
H H 0.0000 0.0000 'International Tables Vol C Tables 4.2.6.8 and 6.1.1.4'
N N 0.0061 0.0033 'International Tables Vol C Tables 4.2.6.8 and 6.1.1.4'
O O 0.0106 0.0060 'International Tables Vol C Tables 4.2.6.8 and 6.1.1.4'

loop_
_geom_angle_atom_site_label_1
_geom_angle_atom_site_label_2
_geom_angle_atom_site_label_3
_geom_angle
C10 O3 C14 117.09(15)
C11 O4 C15 116.48(16)
C16 O5 C17 112.87(14)
C30 O8 C34 115.82(15)
C31 O9 C35 116.85(16)
C36 O10 C37 114.01(14)
C41 O11 H11 112(2)
C1 N1 C2 126.77(16)
C1 N1 H1 115.4(17)
C2 N1 H1 117.8(17)
C1 N2 C4 121.31(16)
C1 N2 C16 117.50(15)
C4 N2 C16 121.12(15)
C21 N3 C22 126.78(16)
C21 N3 H3 115.9(16)
C22 N3 H3 117.3(16)
C21 N4 C24 121.41(16)
C21 N4 C36 116.93(15)
C24 N4 C36 121.66(15)
O1 C1 N1 121.72(17)
O1 C1 N2 122.30(18)
N1 C1 N2 115.98(16)
O2 C2 N1 119.93(17)
O2 C2 C3 124.93(18)
N1 C2 C3 115.15(17)
C4 C3 C2 119.46(17)
C4 C3 C5 124.76(17)
C2 C3 C5 115.73(17)
C3 C4 N2 121.32(17)
C3 C4 C7 123.46(17)
N2 C4 C7 115.21(16)
C3 C5 C6 112.34(16)
C3 C5 H5A 109.1
C6 C5 H5A 109.1
C3 C5 H5B 109.1
C6 C5 H5B 109.1
H5A C5 H5B 107.9
C5 C6 H6A 109.5
C5 C6 H6B 109.5
H6A C6 H6B 109.5
C5 C6 H6C 109.5
H6A C6 H6C 109.5
H6B C6 H6C 109.5
C4 C7 C8 113.77(15)
C4 C7 H7A 108.8
C8 C7 H7A 108.8
C4 C7 H7B 108.8
C8 C7 H7B 108.8
H7A C7 H7B 107.7
C13 C8 C9 118.39(17)
C13 C8 C7 123.16(17)
C9 C8 C7 118.39(16)
C10 C9 C8 121.17(18)
C10 C9 H9 119.4
C8 C9 H9 119.4
O3 C10 C9 124.96(17)
O3 C10 C11 115.58(16)
C9 C10 C11 119.46(17)
O4 C11 C12 125.36(17)
O4 C11 C10 114.87(17)
C12 C11 C10 119.77(17)
C11 C12 C13 120.17(18)
C11 C12 H12 119.9
C13 C12 H12 119.9
C8 C13 C12 121.02(18)
C8 C13 H13 119.5
C12 C13 H13 119.5
O3 C14 H14A 109.5
O3 C14 H14B 109.5
H14A C14 H14B 109.5
O3 C14 H14C 109.5
H14A C14 H14C 109.5
H14B C14 H14C 109.5
O4 C15 H15A 109.5
O4 C15 H15B 109.5
H15A C15 H15B 109.5
O4 C15 H15C 109.5
H15A C15 H15C 109.5
H15B C15 H15C 109.5
O5 C16 N2 112.32(15)
O5 C16 H16A 109.1
N2 C16 H16A 109.1
O5 C16 H16B 109.1
N2 C16 H16B 109.1
H16A C16 H16B 107.9
O5 C17 C18 109.67(16)
O5 C17 H17A 109.7
C18 C17 H17A 109.7
O5 C17 H17B 109.7
C18 C17 H17B 109.7
H17A C17 H17B 108.2
C17 C18 C19 118.52(18)
C17 C18 C20 117.06(18)
C19 C18 C20 60.09(14)
C17 C18 H18 116.4
C19 C18 H18 116.4
C20 C18 H18 116.4
C18 C19 C20 60.12(13)
C18 C19 H19A 117.8
C20 C19 H19A 117.8
C18 C19 H19B 117.8
C20 C19 H19B 117.8
H19A C19 H19B 114.9
C19 C20 C18 59.79(13)
C19 C20 H20A 117.8
C18 C20 H20A 117.8
C19 C20 H20B 117.8
C18 C20 H20B 117.8
H20A C20 H20B 114.9
O6 C21 N3 122.06(17)
O6 C21 N4 122.08(17)
N3 C21 N4 115.86(16)
O7 C22 N3 119.79(17)
O7 C22 C23 125.01(17)
N3 C22 C23 115.20(17)
C24 C23 C22 119.35(17)
C24 C23 C25 125.07(17)
C22 C23 C25 115.53(17)
C23 C24 N4 121.35(16)
C23 C24 C27 123.35(17)
N4 C24 C27 115.28(16)
C23 C25 C26 112.49(16)
C23 C25 H25A 109.1
C26 C25 H25A 109.1
C23 C25 H25B 109.1
C26 C25 H25B 109.1
H25A C25 H25B 107.8
C25 C26 H26A 109.5
C25 C26 H26B 109.5
H26A C26 H26B 109.5
C25 C26 H26C 109.5
H26A C26 H26C 109.5
H26B C26 H26C 109.5
C24 C27 C28 112.94(15)
C24 C27 H27A 109.0
C28 C27 H27A 109.0
C24 C27 H27B 109.0
C28 C27 H27B 109.0
H27A C27 H27B 107.8
C33 C28 C29 119.28(17)
C33 C28 C27 122.37(17)
C29 C28 C27 118.35(17)
C30 C29 C28 120.49(18)
C30 C29 H29 119.8
C28 C29 H29 119.8
O8 C30 C29 124.77(18)
O8 C30 C31 115.46(16)
C29 C30 C31 119.74(17)
O9 C31 C32 125.38(18)
O9 C31 C30 114.77(17)
C32 C31 C30 119.82(17)
C31 C32 C33 120.12(18)
C31 C32 H32 119.9
C33 C32 H32 119.9
C28 C33 C32 120.53(18)
C28 C33 H33 119.7
C32 C33 H33 119.7
O8 C34 H34A 109.5
O8 C34 H34B 109.5
H34A C34 H34B 109.5
O8 C34 H34C 109.5
H34A C34 H34C 109.5
H34B C34 H34C 109.5
O9 C35 H35A 109.5
O9 C35 H35B 109.5
H35A C35 H35B 109.5
O9 C35 H35C 109.5
H35A C35 H35C 109.5
H35B C35 H35C 109.5
O10 C36 N4 112.66(15)
O10 C36 H36A 109.1
N4 C36 H36A 109.1
O10 C36 H36B 109.1
N4 C36 H36B 109.1
H36A C36 H36B 107.8
O10 C37 C38 108.41(16)
O10 C37 H37A 110.0
C38 C37 H37A 110.0
O10 C37 H37B 110.0
C38 C37 H37B 110.0
H37A C37 H37B 108.4
C39 C38 C37 118.25(19)
C39 C38 C40 59.95(14)
C37 C38 C40 118.15(19)
C39 C38 H38 116.2
C37 C38 H38 116.2
C40 C38 H38 116.2
C38 C39 C40 60.39(14)
C38 C39 H39A 117.7
C40 C39 H39A 117.7
C38 C39 H39B 117.7
C40 C39 H39B 117.7
H39A C39 H39B 114.9
C39 C40 C38 59.66(14)
C39 C40 H40A 117.8
C38 C40 H40A 117.8
C39 C40 H40B 117.8
C38 C40 H40B 117.8
H40A C40 H40B 114.9
O11 C41 C42 113.9(2)
O11 C41 H41A 108.8
C42 C41 H41A 108.8
O11 C41 H41B 108.8
C42 C41 H41B 108.8
H41A C41 H41B 107.7
C41 C42 H42A 109.5
C41 C42 H42B 109.5
H42A C42 H42B 109.5
C41 C42 H42C 109.5
H42A C42 H42C 109.5
H42B C42 H42C 109.5

loop_
_geom_bond_atom_site_label_1
_geom_bond_atom_site_label_2
_geom_bond_distance
O1 C1 1.231(2)
O2 C2 1.224(2)
O3 C10 1.369(2)
O3 C14 1.430(2)
O4 C11 1.371(2)
O4 C15 1.421(3)
O5 C16 1.404(2)
O5 C17 1.443(2)
O6 C21 1.232(2)
O7 C22 1.223(2)
O8 C30 1.366(2)
O8 C34 1.427(2)
O9 C31 1.371(2)
O9 C35 1.426(3)
O10 C36 1.405(2)
O10 C37 1.446(2)
O11 C41 1.422(3)
O11 H11 0.853(10)
N1 C1 1.361(2)
N1 C2 1.389(2)
N1 H1 0.879(10)
N2 C1 1.385(2)
N2 C4 1.409(2)
N2 C16 1.474(2)
N3 C21 1.361(2)
N3 C22 1.387(2)
N3 H3 0.884(10)
N4 C21 1.387(2)
N4 C24 1.407(2)
N4 C36 1.472(2)
C2 C3 1.457(3)
C3 C4 1.353(3)
C3 C5 1.507(3)
C4 C7 1.511(2)
C5 C6 1.525(3)
C5 H5A 0.9900
C5 H5B 0.9900
C6 H6A 0.9800
C6 H6B 0.9800
C6 H6C 0.9800
C7 C8 1.525(2)
C7 H7A 0.9900
C7 H7B 0.9900
C8 C13 1.383(3)
C8 C9 1.409(3)
C9 C10 1.380(3)
C9 H9 0.9500
C10 C11 1.411(3)
C11 C12 1.377(3)
C12 C13 1.398(3)
C12 H12 0.9500
C13 H13 0.9500
C14 H14A 0.9800
C14 H14B 0.9800
C14 H14C 0.9800
C15 H15A 0.9800
C15 H15B 0.9800
C15 H15C 0.9800
C16 H16A 0.9900
C16 H16B 0.9900
C17 C18 1.490(3)
C17 H17A 0.9900
C17 H17B 0.9900
C18 C19 1.502(3)
C18 C20 1.507(3)
C18 H18 1.0000
C19 C20 1.506(3)
C19 H19A 0.9900
C19 H19B 0.9900
C20 H20A 0.9900
C20 H20B 0.9900
C22 C23 1.460(3)
C23 C24 1.352(3)
C23 C25 1.509(3)
C24 C27 1.504(2)
C25 C26 1.529(3)
C25 H25A 0.9900
C25 H25B 0.9900
C26 H26A 0.9800
C26 H26B 0.9800
C26 H26C 0.9800
C27 C28 1.526(2)
C27 H27A 0.9900
C27 H27B 0.9900
C28 C33 1.383(3)
C28 C29 1.403(3)
C29 C30 1.377(3)
C29 H29 0.9500
C30 C31 1.413(3)
C31 C32 1.375(3)
C32 C33 1.398(3)
C32 H32 0.9500
C33 H33 0.9500
C34 H34A 0.9800
C34 H34B 0.9800
C34 H34C 0.9800
C35 H35A 0.9800
C35 H35B 0.9800
C35 H35C 0.9800
C36 H36A 0.9900
C36 H36B 0.9900
C37 C38 1.494(3)
C37 H37A 0.9900
C37 H37B 0.9900
C38 C39 1.495(3)
C38 C40 1.506(3)
C38 H38 1.0000
C39 C40 1.499(3)
C39 H39A 0.9900
C39 H39B 0.9900
C40 H40A 0.9900
C40 H40B 0.9900
C41 C42 1.495(4)
C41 H41A 0.9900
C41 H41B 0.9900
C42 H42A 0.9800
C42 H42B 0.9800
C42 H42C 0.9800

loop_
_geom_hbond_atom_site_label_D
_geom_hbond_atom_site_label_H
_geom_hbond_atom_site_label_A
_geom_hbond_site_symmetry_A
_geom_hbond_distance_DH
_geom_hbond_distance_HA
_geom_hbond_distance_DA
_geom_hbond_angle_DHA
N1 H1 O1 3_766 0.880(10) 1.960(10) 2.839(2) 177(2)
N3 H3 O6 3_676 0.880(10) 1.920(10) 2.799(2) 175(2)
O11 H11 O10 . 0.850(10) 2.080(10) 2.927(2) 178.0(10)

loop_
_geom_torsion_atom_site_label_1
_geom_torsion_atom_site_label_2
_geom_torsion_atom_site_label_3
_geom_torsion_atom_site_label_4
_geom_torsion
C2 N1 C1 O1 -179.83(17)
C2 N1 C1 N2 -0.3(3)
C4 N2 C1 O1 -179.19(16)
C16 N2 C1 O1 3.8(3)
C4 N2 C1 N1 1.3(2)
C16 N2 C1 N1 -175.71(15)
C1 N1 C2 O2 179.22(17)
C1 N1 C2 C3 -0.8(3)
O2 C2 C3 C4 -179.02(18)
N1 C2 C3 C4 1.0(2)
O2 C2 C3 C5 3.7(3)
N1 C2 C3 C5 -176.27(15)
C2 C3 C4 N2 -0.1(3)
C5 C3 C4 N2 176.91(16)
C2 C3 C4 C7 -179.10(16)
C5 C3 C4 C7 -2.1(3)
C1 N2 C4 C3 -1.1(3)
C16 N2 C4 C3 175.80(16)
C1 N2 C4 C7 177.94(15)
C16 N2 C4 C7 -5.1(2)
C4 C3 C5 C6 -89.8(2)
C2 C3 C5 C6 87.3(2)
C3 C4 C7 C8 100.9(2)
N2 C4 C7 C8 -78.2(2)
C4 C7 C8 C13 -19.6(3)
C4 C7 C8 C9 163.29(17)
C13 C8 C9 C10 -1.2(3)
C7 C8 C9 C10 176.06(17)
C14 O3 C10 C9 4.7(3)
C14 O3 C10 C11 -175.13(17)
C8 C9 C10 O3 -179.42(18)
C8 C9 C10 C11 0.4(3)
C15 O4 C11 C12 -6.3(3)
C15 O4 C11 C10 174.49(19)
O3 C10 C11 O4 -0.3(3)
C9 C10 C11 O4 179.84(17)
O3 C10 C11 C12 -179.57(17)
C9 C10 C11 C12 0.6(3)
O4 C11 C12 C13 -179.94(18)
C10 C11 C12 C13 -0.8(3)
C9 C8 C13 C12 1.0(3)
C7 C8 C13 C12 -176.10(17)
C11 C12 C13 C8 -0.1(3)
C17 O5 C16 N2 -70.73(19)
C1 N2 C16 O5 106.91(18)
C4 N2 C16 O5 -70.1(2)
C16 O5 C17 C18 -179.34(16)
O5 C17 C18 C19 -77.3(2)
O5 C17 C18 C20 -146.26(17)
C17 C18 C19 C20 -106.5(2)
C17 C18 C20 C19 109.0(2)
C22 N3 C21 O6 -179.73(17)
C22 N3 C21 N4 0.0(3)
C24 N4 C21 O6 -178.35(16)
C36 N4 C21 O6 0.9(3)
C24 N4 C21 N3 1.9(2)
C36 N4 C21 N3 -178.83(15)
C21 N3 C22 O7 178.62(17)
C21 N3 C22 C23 -1.4(3)
O7 C22 C23 C24 -179.12(18)
N3 C22 C23 C24 0.9(2)
O7 C22 C23 C25 3.3(3)
N3 C22 C23 C25 -176.67(15)
C22 C23 C24 N4 0.9(3)
C25 C23 C24 N4 178.20(16)
C22 C23 C24 C27 -177.24(16)
C25 C23 C24 C27 0.1(3)
C21 N4 C24 C23 -2.4(3)
C36 N4 C24 C23 178.37(16)
C21 N4 C24 C27 175.87(15)
C36 N4 C24 C27 -3.4(2)
C24 C23 C25 C26 -89.8(2)
C22 C23 C25 C26 87.6(2)
C23 C24 C27 C28 105.5(2)
N4 C24 C27 C28 -72.8(2)
C24 C27 C28 C33 -29.1(2)
C24 C27 C28 C29 151.34(17)
C33 C28 C29 C30 0.8(3)
C27 C28 C29 C30 -179.64(17)
C34 O8 C30 C29 10.2(3)
C34 O8 C30 C31 -171.77(17)
C28 C29 C30 O8 176.90(17)
C28 C29 C30 C31 -1.0(3)
C35 O9 C31 C32 4.1(3)
C35 O9 C31 C30 -174.06(19)
O8 C30 C31 O9 0.4(3)
C29 C30 C31 O9 178.56(17)
O8 C30 C31 C32 -177.86(17)
C29 C30 C31 C32 0.3(3)
O9 C31 C32 C33 -177.37(18)
C30 C31 C32 C33 0.7(3)
C29 C28 C33 C32 0.2(3)
C27 C28 C33 C32 -179.34(17)
C31 C32 C33 C28 -1.0(3)
C37 O10 C36 N4 -73.12(19)
C21 N4 C36 O10 108.98(17)
C24 N4 C36 O10 -71.7(2)
C36 O10 C37 C38 -177.59(16)
O10 C37 C38 C39 -78.7(2)
O10 C37 C38 C40 -147.80(18)
C37 C38 C39 C40 -107.9(2)
C37 C38 C40 C39 108.1(2)

loop_
_cod_related_entry_id
_cod_related_entry_database
_cod_related_entry_code
1 ChemSpider 30657455
